data_2211831
loop_
_publ_author_name
'Bujak, Maciej'
'Zaleski, Jacek'

_publ_section_title
;
 Tris(<i>N</i>,<i>N</i>,<i>N</i>',<i>N</i>'-tetramethylguanidinium)
 nonabromodiantimonate(III)
;
_journal_coeditor_code HB2224
_journal_issue 1
_journal_name_full 'Acta Crystallographica Section E'
_journal_page_first m102
_journal_page_last m104
_journal_paper_doi 10.1107/S1600536806051920
_journal_volume 63
_journal_year 2007
_chemical_formula_iupac '(C5 H14 N3)3 [Sb2 Br9]'
_chemical_formula_moiety '3(C5 H14 N3 +), Br9 Sb2 3-'
_chemical_formula_sum 'C15 H42 Br9 N9 Sb2'
_chemical_formula_weight 1311.27
_chemical_name_systematic
;
Tris(N,N,N',N'-tetramethylguanidinium) nonabromodiantimonate(III)
;
_space_group_IT_number 2
_symmetry_cell_setting triclinic
_symmetry_space_group_name_Hall '-P 1'
_symmetry_space_group_name_H-M 'P -1'
_atom_sites_solution_hydrogens geom
_atom_sites_solution_primary heavy
_atom_sites_solution_secondary difmap
_audit_creation_method SHELXL-97
_cell_angle_alpha 71.064(5)
_cell_angle_beta 88.199(4)
_cell_angle_gamma 85.024(4)
_cell_formula_units_Z 2
_cell_length_a 10.9824(5)
_cell_length_b 12.1782(7)
_cell_length_c 15.0405(8)
_cell_measurement_reflns_used 5556
_cell_measurement_temperature 295(2)
_cell_measurement_theta_max 28.10
_cell_measurement_theta_min 2.34
_cell_volume 1895.56(18)
_computing_cell_refinement 'CrysAlis RED (Oxford Diffraction, 2004)'
_computing_data_collection 'CrysAlis CCD (Oxford Diffraction, 2001)'
_computing_data_reduction 'CrysAlis RED'
_computing_molecular_graphics 'SHELXTL (Sheldrick, 1990)'
_computing_publication_material SHELXL97
_computing_structure_refinement 'SHELXL97 (Sheldrick, 1997)'
_computing_structure_solution 'SHELXS97 (Sheldrick, 1997)'
_diffrn_ambient_temperature 295(2)
_diffrn_detector_area_resol_mean 0
_diffrn_measured_fraction_theta_full 0.989
_diffrn_measured_fraction_theta_max 0.989
_diffrn_measurement_device_type 'Xcalibur CCD'
_diffrn_measurement_method \w
_diffrn_radiation_monochromator graphite
_diffrn_radiation_source 'fine-focus sealed tube'
_diffrn_radiation_type MoK\a
_diffrn_radiation_wavelength 0.71073
_diffrn_reflns_av_R_equivalents 0.0367
_diffrn_reflns_av_sigmaI/netI 0.0588
_diffrn_reflns_limit_h_max 8
_diffrn_reflns_limit_h_min -13
_diffrn_reflns_limit_k_max 14
_diffrn_reflns_limit_k_min -14
_diffrn_reflns_limit_l_max 17
_diffrn_reflns_limit_l_min -17
_diffrn_reflns_number 11715
_diffrn_reflns_theta_full 25.00
_diffrn_reflns_theta_max 25.00
_diffrn_reflns_theta_min 2.75
_diffrn_standards_decay_% 0
_diffrn_standards_interval_count 0
_diffrn_standards_interval_time 0
_diffrn_standards_number 0
_exptl_absorpt_coefficient_mu 10.932
_exptl_absorpt_correction_T_max 0.194
_exptl_absorpt_correction_T_min 0.088
_exptl_absorpt_correction_type multi-scan
_exptl_absorpt_process_details '(XPREP in SHELXTL; Sheldrick, 1990'
_exptl_crystal_colour yellow
_exptl_crystal_density_diffrn 2.297
_exptl_crystal_density_meas 2.30(2)
_exptl_crystal_density_method 'flotation in CCl~4~/CHBr~3~'
_exptl_crystal_description pillar
_exptl_crystal_F_000 1224
_exptl_crystal_size_max 0.25
_exptl_crystal_size_mid 0.25
_exptl_crystal_size_min 0.15
_refine_diff_density_max 0.617
_refine_diff_density_min -0.710
_refine_ls_extinction_method none
_refine_ls_goodness_of_fit_ref 0.903
_refine_ls_hydrogen_treatment constr
_refine_ls_matrix_type full
_refine_ls_number_parameters 330
_refine_ls_number_reflns 6607
_refine_ls_number_restraints 0
_refine_ls_restrained_S_all 0.903
_refine_ls_R_factor_all 0.0526
_refine_ls_R_factor_gt 0.0328
_refine_ls_shift/su_max 0.001
_refine_ls_shift/su_mean 0.000
_refine_ls_structure_factor_coef Fsqd
_refine_ls_weighting_details 'calc w=1/[\s^2^(Fo^2^)+(0.0249P)^2^]'
_refine_ls_weighting_scheme calc
_refine_ls_wR_factor_gt 0.0616
_refine_ls_wR_factor_ref 0.0665
_reflns_number_gt 4616
_reflns_number_total 6607
_reflns_threshold_expression I>2\s(I)
_cod_data_source_file hb2224.cif
_cod_data_source_block I
_cod_original_cell_volume 1895.56(17)
_cod_database_code 2211831
_cod_database_fobs_code 2211831

loop_
_symmetry_equiv_pos_as_xyz
'x, y, z'
'-x, -y, -z'

loop_
_atom_site_type_symbol
_atom_site_label
_atom_site_fract_x
_atom_site_fract_y
_atom_site_fract_z
_atom_site_U_iso_or_equiv
_atom_site_adp_type
_atom_site_calc_flag
_atom_site_refinement_flags
_atom_site_occupancy
Sb Sb1 0.24491(3) 0.58420(3) 0.17409(3) 0.03994(11) Uani d . 1
Sb Sb2 0.21789(3) 0.80005(3) 0.31629(3) 0.03559(11) Uani d . 1
Br Br1 0.41116(6) 0.58803(7) 0.04949(6) 0.0741(2) Uani d . 1
Br Br2 0.05407(5) 0.60908(5) 0.33025(5) 0.04957(17) Uani d . 1
Br Br3 0.07337(6) 0.57366(6) 0.06318(5) 0.0650(2) Uani d . 1
Br Br4 0.43383(5) 0.62628(6) 0.30767(5) 0.06071(19) Uani d . 1
Br Br5 0.27133(5) 0.35275(6) 0.24616(5) 0.05566(18) Uani d . 1
Br Br6 0.21999(5) 0.84580(6) 0.10364(5) 0.05507(18) Uani d . 1
Br Br7 0.36132(6) 0.96909(6) 0.29520(5) 0.0616(2) Uani d . 1
Br Br8 0.22102(5) 0.74711(6) 0.50191(4) 0.05412(18) Uani d . 1
Br Br9 0.01260(5) 0.93889(5) 0.30252(4) 0.04916(17) Uani d . 1
N N1 0.4160(4) 0.6139(5) 0.7524(4) 0.0761(18) Uani d . 1
H H11 0.4168 0.5493 0.7406 0.091 Uiso calc R 1
H H12 0.4830 0.6460 0.7512 0.091 Uiso calc R 1
N N2 0.3085(4) 0.7654(4) 0.7886(4) 0.0497(13) Uani d . 1
N N3 0.2101(4) 0.6117(4) 0.7736(4) 0.0506(13) Uani d . 1
C C1 0.3110(5) 0.6641(6) 0.7725(4) 0.0471(15) Uani d . 1
C C2 0.4167(6) 0.8310(6) 0.7651(6) 0.084(2) Uani d . 1
H H21 0.4481 0.8297 0.7052 0.126 Uiso calc R 1
H H22 0.4780 0.7964 0.8124 0.126 Uiso calc R 1
H H23 0.3953 0.9101 0.7625 0.126 Uiso calc R 1
C C3 0.2238(6) 0.7978(6) 0.8533(5) 0.074(2) Uani d . 1
H H31 0.1726 0.7355 0.8815 0.111 Uiso calc R 1
H H32 0.1740 0.8668 0.8198 0.111 Uiso calc R 1
H H33 0.2687 0.8126 0.9014 0.111 Uiso calc R 1
C C4 0.2165(7) 0.4901(7) 0.7789(7) 0.121(4) Uani d . 1
H H41 0.2821 0.4476 0.8199 0.181 Uiso calc R 1
H H42 0.2310 0.4842 0.7173 0.181 Uiso calc R 1
H H43 0.1408 0.4581 0.8032 0.181 Uiso calc R 1
C C5 0.0903(5) 0.6783(7) 0.7483(6) 0.090(3) Uani d . 1
H H51 0.1017 0.7599 0.7228 0.136 Uiso calc R 1
H H52 0.0395 0.6644 0.8033 0.136 Uiso calc R 1
H H53 0.0517 0.6539 0.7022 0.136 Uiso calc R 1
N N4 0.0989(4) 0.3136(4) 0.4753(3) 0.0517(13) Uani d . 1
H H44 0.0380 0.2801 0.4642 0.062 Uiso calc R 1
H H45 0.0888 0.3845 0.4750 0.062 Uiso calc R 1
N N5 0.2212(4) 0.1464(4) 0.4930(3) 0.0469(12) Uani d . 1
N N6 0.3022(4) 0.3085(4) 0.5095(3) 0.0453(12) Uani d . 1
C C6 0.2082(5) 0.2559(5) 0.4929(4) 0.0381(13) Uani d . 1
C C7 0.1304(6) 0.1017(5) 0.4467(5) 0.0666(19) Uani d . 1
H H71 0.1055 0.1602 0.3887 0.100 Uiso calc R 1
H H72 0.0606 0.0823 0.4871 0.100 Uiso calc R 1
H H73 0.1658 0.0333 0.4341 0.100 Uiso calc R 1
C C8 0.3057(6) 0.0579(6) 0.5548(5) 0.073(2) Uani d . 1
H H81 0.3451 0.0909 0.5952 0.110 Uiso calc R 1
H H82 0.3662 0.0306 0.5178 0.110 Uiso calc R 1
H H83 0.2616 -0.0060 0.5922 0.110 Uiso calc R 1
C C9 0.2805(5) 0.4173(5) 0.5315(4) 0.0589(18) Uani d . 1
H H91 0.2060 0.4158 0.5669 0.088 Uiso calc R 1
H H92 0.2737 0.4819 0.4741 0.088 Uiso calc R 1
H H93 0.3474 0.4255 0.5678 0.088 Uiso calc R 1
C C10 0.4275(5) 0.2827(6) 0.4823(5) 0.068(2) Uani d . 1
H H101 0.4280 0.2299 0.4467 0.102 Uiso calc R 1
H H102 0.4764 0.2477 0.5376 0.102 Uiso calc R 1
H H103 0.4605 0.3536 0.4445 0.102 Uiso calc R 1
N N7 0.0908(4) 0.1590(5) 0.8899(4) 0.0725(17) Uani d . 1
H H74 0.0842 0.1484 0.8365 0.087 Uiso calc R 1
H H75 0.0269 0.1614 0.9240 0.087 Uiso calc R 1
N N8 0.2964(4) 0.1679(4) 0.8665(3) 0.0511(13) Uani d . 1
N N9 0.2092(5) 0.1830(5) 1.0039(4) 0.0611(15) Uani d . 1
C C11 0.1990(5) 0.1717(5) 0.9195(4) 0.0484(15) Uani d . 1
C C12 0.2845(5) 0.1857(6) 0.7665(4) 0.0644(19) Uani d . 1
H H121 0.2181 0.2430 0.7411 0.097 Uiso calc R 1
H H122 0.2687 0.1136 0.7577 0.097 Uiso calc R 1
H H123 0.3589 0.2121 0.7347 0.097 Uiso calc R 1
C C13 0.4139(5) 0.1115(7) 0.9071(5) 0.096(3) Uani d . 1
H H131 0.4085 0.0881 0.9744 0.144 Uiso calc R 1
H H132 0.4759 0.1652 0.8856 0.144 Uiso calc R 1
H H133 0.4345 0.0443 0.8879 0.144 Uiso calc R 1
C C14 0.1125(7) 0.1520(7) 1.0745(5) 0.095(3) Uani d . 1
H H141 0.0633 0.0982 1.0606 0.142 Uiso calc R 1
H H142 0.0623 0.2210 1.0735 0.142 Uiso calc R 1
H H143 0.1484 0.1165 1.1356 0.142 Uiso calc R 1
C C15 0.3012(8) 0.2482(8) 1.0248(6) 0.118(3) Uani d . 1
H H151 0.3521 0.2770 0.9705 0.177 Uiso calc R 1
H H152 0.3504 0.1985 1.0762 0.177 Uiso calc R 1
H H153 0.2626 0.3125 1.0416 0.177 Uiso calc R 1

loop_
_atom_site_aniso_label
_atom_site_aniso_U_11
_atom_site_aniso_U_22
_atom_site_aniso_U_33
_atom_site_aniso_U_12
_atom_site_aniso_U_13
_atom_site_aniso_U_23
Sb1 0.0322(2) 0.0482(3) 0.0464(3) -0.00306(17) 0.00225(17) -0.0253(2)
Sb2 0.02895(19) 0.0391(2) 0.0432(2) -0.00639(16) 0.00247(16) -0.01871(19)
Br1 0.0623(4) 0.0865(6) 0.0745(5) 0.0039(4) 0.0285(4) -0.0327(4)
Br2 0.0399(3) 0.0487(4) 0.0629(4) -0.0098(3) 0.0070(3) -0.0209(3)
Br3 0.0625(4) 0.0741(5) 0.0646(5) -0.0132(4) -0.0202(4) -0.0271(4)
Br4 0.0402(3) 0.0701(5) 0.0749(5) -0.0043(3) -0.0117(3) -0.0267(4)
Br5 0.0516(4) 0.0506(4) 0.0653(5) -0.0043(3) 0.0004(3) -0.0196(3)
Br6 0.0465(3) 0.0574(4) 0.0612(4) -0.0053(3) 0.0048(3) -0.0191(3)
Br7 0.0542(4) 0.0591(5) 0.0793(5) -0.0283(3) 0.0108(3) -0.0279(4)
Br8 0.0494(3) 0.0661(5) 0.0466(4) -0.0078(3) -0.0015(3) -0.0170(3)
Br9 0.0426(3) 0.0516(4) 0.0558(4) 0.0023(3) -0.0010(3) -0.0223(3)
N1 0.042(3) 0.064(4) 0.134(6) -0.005(3) 0.011(3) -0.048(4)
N2 0.051(3) 0.039(3) 0.059(4) -0.005(2) 0.001(3) -0.015(3)
N3 0.033(3) 0.057(4) 0.063(4) -0.013(2) 0.001(2) -0.019(3)
C1 0.038(3) 0.055(4) 0.044(4) -0.002(3) -0.002(3) -0.012(3)
C2 0.063(4) 0.062(5) 0.125(7) -0.016(4) -0.009(5) -0.023(5)
C3 0.079(5) 0.076(5) 0.064(5) 0.004(4) 0.009(4) -0.023(4)
C4 0.094(6) 0.094(7) 0.208(12) -0.046(5) 0.038(7) -0.088(7)
C5 0.036(4) 0.130(7) 0.101(7) -0.016(4) -0.004(4) -0.029(5)
N4 0.042(3) 0.055(3) 0.071(4) -0.010(3) 0.003(3) -0.037(3)
N5 0.046(3) 0.039(3) 0.059(4) 0.002(2) -0.006(3) -0.022(3)
N6 0.033(3) 0.052(3) 0.053(3) -0.005(2) -0.003(2) -0.020(3)
C6 0.039(3) 0.045(4) 0.029(3) -0.006(3) 0.002(3) -0.010(3)
C7 0.078(5) 0.053(4) 0.080(5) -0.010(4) -0.001(4) -0.037(4)
C8 0.086(5) 0.061(5) 0.070(5) 0.011(4) -0.016(4) -0.022(4)
C9 0.060(4) 0.056(4) 0.065(5) -0.014(3) -0.009(3) -0.022(4)
C10 0.032(3) 0.105(6) 0.073(5) -0.004(3) -0.004(3) -0.037(4)
N7 0.037(3) 0.118(5) 0.065(4) -0.009(3) 0.002(3) -0.033(4)
N8 0.033(3) 0.078(4) 0.043(3) -0.004(2) 0.000(2) -0.021(3)
N9 0.062(3) 0.076(4) 0.041(3) -0.001(3) 0.008(3) -0.014(3)
C11 0.045(4) 0.045(4) 0.047(4) 0.002(3) -0.002(3) -0.005(3)
C12 0.058(4) 0.083(5) 0.057(5) -0.007(4) 0.007(3) -0.030(4)
C13 0.042(4) 0.167(9) 0.070(6) 0.017(5) -0.008(4) -0.033(5)
C14 0.098(6) 0.107(7) 0.061(5) 0.037(5) 0.011(5) -0.014(5)
C15 0.147(8) 0.147(9) 0.082(7) -0.055(7) -0.011(6) -0.056(6)

loop_
_atom_type_symbol
_atom_type_description
_atom_type_scat_dispersion_real
_atom_type_scat_dispersion_imag
_atom_type_scat_source
C C 0.0033 0.0016 'International Tables Vol C Tables 4.2.6.8 and 6.1.1.4'
H H 0.0000 0.0000 'International Tables Vol C Tables 4.2.6.8 and 6.1.1.4'
N N 0.0061 0.0033 'International Tables Vol C Tables 4.2.6.8 and 6.1.1.4'
Br Br -0.2901 2.4595 'International Tables Vol C Tables 4.2.6.8 and 6.1.1.4'
Sb Sb -0.5866 1.5461 'International Tables Vol C Tables 4.2.6.8 and 6.1.1.4'

loop_
_geom_angle_atom_site_label_1
_geom_angle_atom_site_label_2
_geom_angle_atom_site_label_3
_geom_angle
_geom_angle_publ_flag
Br1 Sb1 Br2 172.44(2) n
Br1 Sb1 Br3 92.41(3) n
Br1 Sb1 Br4 91.09(2) n
Br1 Sb1 Br5 92.54(3) n
Br1 Sb1 Br6 88.96(2) n
Br2 Sb1 Br3 92.27(2) n
Br2 Sb1 Br4 83.630(19) n
Br2 Sb1 Br5 93.31(2) n
Br2 Sb1 Br6 84.952(19) n
Br3 Sb1 Br4 172.80(2) n
Br3 Sb1 Br5 91.12(2) n
Br3 Sb1 Br6 91.81(2) n
Br4 Sb1 Br5 95.02(2) n
Br4 Sb1 Br6 81.95(2) n
Br5 Sb1 Br6 176.65(2) n
Br2 Sb2 Br4 87.170(19) n
Br2 Sb2 Br6 86.691(19) n
Br2 Sb2 Br7 177.22(2) n
Br2 Sb2 Br8 91.37(2) n
Br2 Sb2 Br9 86.151(19) n
Br4 Sb2 Br6 81.83(2) n
Br4 Sb2 Br7 92.45(2) n
Br4 Sb2 Br8 95.20(2) n
Br4 Sb2 Br9 170.35(2) n
Br6 Sb2 Br7 90.53(2) n
Br6 Sb2 Br8 176.52(2) n
Br6 Sb2 Br9 90.83(2) n
Br7 Sb2 Br8 91.40(2) n
Br7 Sb2 Br9 93.89(2) n
Br8 Sb2 Br9 91.92(2) n
Sb1 Br2 Sb2 77.685(16) n
Sb1 Br4 Sb2 77.683(17) n
Sb1 Br6 Sb2 79.48(2) n
C1 N1 H11 120.0 ?
C1 N1 H12 120.0 ?
H11 N1 H12 120.0 ?
C1 N2 C3 123.4(5) ?
C1 N2 C2 118.4(5) ?
C3 N2 C2 115.3(5) ?
C1 N3 C4 120.6(5) ?
C1 N3 C5 121.6(5) ?
C4 N3 C5 116.3(5) ?
N3 C1 N1 118.0(6) ?
N3 C1 N2 121.6(5) ?
N1 C1 N2 120.4(5) ?
N2 C2 H21 109.5 ?
N2 C2 H22 109.5 ?
H21 C2 H22 109.5 ?
N2 C2 H23 109.5 ?
H21 C2 H23 109.5 ?
H22 C2 H23 109.5 ?
N2 C3 H31 109.5 ?
N2 C3 H32 109.5 ?
H31 C3 H32 109.5 ?
N2 C3 H33 109.5 ?
H31 C3 H33 109.5 ?
H32 C3 H33 109.5 ?
N3 C4 H41 109.5 ?
N3 C4 H42 109.5 ?
H41 C4 H42 109.5 ?
N3 C4 H43 109.5 ?
H41 C4 H43 109.5 ?
H42 C4 H43 109.5 ?
N3 C5 H51 109.5 ?
N3 C5 H52 109.5 ?
H51 C5 H52 109.5 ?
N3 C5 H53 109.5 ?
H51 C5 H53 109.5 ?
H52 C5 H53 109.5 ?
C6 N4 H44 120.0 ?
C6 N4 H45 120.0 ?
H44 N4 H45 120.0 ?
C6 N5 C8 122.9(5) ?
C6 N5 C7 120.5(5) ?
C8 N5 C7 115.1(5) ?
C6 N6 C10 122.8(5) ?
C6 N6 C9 120.0(5) ?
C10 N6 C9 115.1(5) ?
N4 C6 N5 118.8(5) ?
N4 C6 N6 119.7(5) ?
N5 C6 N6 121.5(5) ?
N5 C7 H71 109.5 ?
N5 C7 H72 109.5 ?
H71 C7 H72 109.5 ?
N5 C7 H73 109.5 ?
H71 C7 H73 109.5 ?
H72 C7 H73 109.5 ?
N5 C8 H81 109.5 ?
N5 C8 H82 109.5 ?
H81 C8 H82 109.5 ?
N5 C8 H83 109.5 ?
H81 C8 H83 109.5 ?
H82 C8 H83 109.5 ?
N6 C9 H91 109.5 ?
N6 C9 H92 109.5 ?
H91 C9 H92 109.5 ?
N6 C9 H93 109.5 ?
H91 C9 H93 109.5 ?
H92 C9 H93 109.5 ?
N6 C10 H101 109.5 ?
N6 C10 H102 109.5 ?
H101 C10 H102 109.5 ?
N6 C10 H103 109.5 ?
H101 C10 H103 109.5 ?
H102 C10 H103 109.5 ?
C11 N7 H74 120.0 ?
C11 N7 H75 120.0 ?
H74 N7 H75 120.0 ?
C11 N8 C12 121.0(5) ?
C11 N8 C13 121.6(5) ?
C12 N8 C13 114.7(5) ?
C11 N9 C15 122.3(6) ?
C11 N9 C14 121.4(6) ?
C15 N9 C14 115.0(6) ?
N7 C11 N8 119.4(6) ?
N7 C11 N9 119.6(6) ?
N8 C11 N9 120.9(5) ?
N8 C12 H121 109.5 ?
N8 C12 H122 109.5 ?
H121 C12 H122 109.5 ?
N8 C12 H123 109.5 ?
H121 C12 H123 109.5 ?
H122 C12 H123 109.5 ?
N8 C13 H131 109.5 ?
N8 C13 H132 109.5 ?
H131 C13 H132 109.5 ?
N8 C13 H133 109.5 ?
H131 C13 H133 109.5 ?
H132 C13 H133 109.5 ?
N9 C14 H141 109.5 ?
N9 C14 H142 109.5 ?
H141 C14 H142 109.5 ?
N9 C14 H143 109.5 ?
H141 C14 H143 109.5 ?
H142 C14 H143 109.5 ?
N9 C15 H151 109.5 ?
N9 C15 H152 109.5 ?
H151 C15 H152 109.5 ?
N9 C15 H153 109.5 ?
H151 C15 H153 109.5 ?
H152 C15 H153 109.5 ?

loop_
_geom_bond_atom_site_label_1
_geom_bond_atom_site_label_2
_geom_bond_distance
_geom_bond_publ_flag
Sb1 Br1 2.5672(7) y
Sb1 Br2 3.1692(7) y
Sb1 Br3 2.5936(7) y
Sb1 Br4 3.1174(7) y
Sb1 Br5 2.6644(8) y
Sb1 Br6 3.0038(8) y
Sb2 Br2 3.0124(7) y
Sb2 Br4 3.0671(7) y
Sb2 Br6 3.0629(8) y
Sb2 Br7 2.6319(7) y
Sb2 Br8 2.6542(7) y
Sb2 Br9 2.6694(7) y
N1 C1 1.330(7) ?
N1 H11 0.8600 ?
N1 H12 0.8600 ?
N2 C1 1.329(7) ?
N2 C2 1.460(7) ?
N2 C3 1.448(7) ?
N3 C1 1.323(6) ?
N3 C4 1.452(8) ?
N3 C5 1.477(7) ?
C2 H21 0.9600 ?
C2 H22 0.9600 ?
C2 H23 0.9600 ?
C3 H31 0.9600 ?
C3 H32 0.9600 ?
C3 H33 0.9600 ?
C4 H41 0.9600 ?
C4 H42 0.9600 ?
C4 H43 0.9600 ?
C5 H51 0.9600 ?
C5 H52 0.9600 ?
C5 H53 0.9600 ?
N4 C6 1.326(6) ?
N4 H44 0.8600 ?
N4 H45 0.8600 ?
N5 C6 1.328(6) ?
N5 C7 1.469(7) ?
N5 C8 1.455(7) ?
N6 C6 1.332(6) ?
N6 C9 1.465(7) ?
N6 C10 1.461(6) ?
C7 H71 0.9600 ?
C7 H72 0.9600 ?
C7 H73 0.9600 ?
C8 H81 0.9600 ?
C8 H82 0.9600 ?
C8 H83 0.9600 ?
C9 H91 0.9600 ?
C9 H92 0.9600 ?
C9 H93 0.9600 ?
C10 H101 0.9600 ?
C10 H102 0.9600 ?
C10 H103 0.9600 ?
N7 C11 1.321(7) ?
N7 H74 0.8600 ?
N7 H75 0.8600 ?
N8 C11 1.320(7) ?
N8 C12 1.457(7) ?
N8 C13 1.461(7) ?
N9 C11 1.330(7) ?
N9 C14 1.461(8) ?
N9 C15 1.439(8) ?
C12 H121 0.9600 ?
C12 H122 0.9600 ?
C12 H123 0.9600 ?
C13 H131 0.9600 ?
C13 H132 0.9600 ?
C13 H133 0.9600 ?
C14 H141 0.9600 ?
C14 H142 0.9600 ?
C14 H143 0.9600 ?
C15 H151 0.9600 ?
C15 H152 0.9600 ?
C15 H153 0.9600 ?

loop_
_geom_hbond_atom_site_label_D
_geom_hbond_atom_site_label_H
_geom_hbond_atom_site_label_A
_geom_hbond_site_symmetry_A
_geom_hbond_distance_DH
_geom_hbond_distance_HA
_geom_hbond_distance_DA
_geom_hbond_angle_DHA
N1 H12 Br5 2_666 0.86 2.70 3.495(5) 154
N1 H11 Br4 2_666 0.86 2.85 3.588(5) 145
N4 H44 Br8 2_566 0.86 2.90 3.635(4) 144
N4 H45 Br2 . 0.86 2.89 3.552(5) 135
N7 H75 Br6 2_566 0.86 2.77 3.416(5) 133
N7 H74 Br9 2_566 0.86 2.90 3.711(6) 158

loop_
_geom_torsion_atom_site_label_1
_geom_torsion_atom_site_label_2
_geom_torsion_atom_site_label_3
_geom_torsion_atom_site_label_4
_geom_torsion
Br7 Sb2 Br2 Sb1 39.8(5)
Br8 Sb2 Br2 Sb1 -137.45(2)
Br9 Sb2 Br2 Sb1 130.71(2)
Br6 Sb2 Br2 Sb1 39.655(17)
Br4 Sb2 Br2 Sb1 -42.315(19)
Br1 Sb1 Br2 Sb2 -4.2(2)
Br3 Sb1 Br2 Sb2 -132.33(2)
Br5 Sb1 Br2 Sb2 136.42(2)
Br6 Sb1 Br2 Sb2 -40.706(18)
Br4 Sb1 Br2 Sb2 41.732(18)
Br7 Sb2 Br4 Sb1 -134.06(2)
Br8 Sb2 Br4 Sb1 134.31(2)
Br9 Sb2 Br4 Sb1 -3.06(14)
Br2 Sb2 Br4 Sb1 43.188(19)
Br6 Sb2 Br4 Sb1 -43.873(17)
Br1 Sb1 Br4 Sb2 133.75(2)
Br3 Sb1 Br4 Sb2 14.7(2)
Br5 Sb1 Br4 Sb2 -133.61(2)
Br6 Sb1 Br4 Sb2 44.950(18)
Br2 Sb1 Br4 Sb2 -40.828(18)
Br1 Sb1 Br6 Sb2 -135.91(2)
Br3 Sb1 Br6 Sb2 131.71(2)
Br5 Sb1 Br6 Sb2 -19.3(4)
Br4 Sb1 Br6 Sb2 -44.666(17)
Br2 Sb1 Br6 Sb2 39.596(16)
Br7 Sb2 Br6 Sb1 138.01(2)
Br8 Sb2 Br6 Sb1 14.2(3)
Br9 Sb2 Br6 Sb1 -128.089(18)
Br2 Sb2 Br6 Sb1 -41.993(16)
Br4 Sb2 Br6 Sb1 45.619(17)
C4 N3 C1 N1 16.9(9)
C5 N3 C1 N1 -149.1(6)
C4 N3 C1 N2 -164.9(6)
C5 N3 C1 N2 29.1(9)
C3 N2 C1 N3 34.2(9)
C2 N2 C1 N3 -166.0(6)
C3 N2 C1 N1 -147.6(6)
C2 N2 C1 N1 12.3(9)
C8 N5 C6 N4 -146.4(6)
C7 N5 C6 N4 18.9(8)
C8 N5 C6 N6 34.1(8)
C7 N5 C6 N6 -160.7(5)
C10 N6 C6 N4 -147.4(6)
C9 N6 C6 N4 15.2(8)
C10 N6 C6 N5 32.2(8)
C9 N6 C6 N5 -165.2(5)
C12 N8 C11 N7 18.9(9)
C13 N8 C11 N7 -141.6(7)
C12 N8 C11 N9 -164.0(6)
C13 N8 C11 N9 35.5(9)
C15 N9 C11 N7 -150.3(7)
C14 N9 C11 N7 16.2(9)
C15 N9 C11 N8 32.6(10)
C14 N9 C11 N8 -160.9(6)
